data_1501848
loop_
_publ_author_name
'Lim, Siew-Huah'
'Tan, Shin-Jowl'
'Low, Yun-Yee'
'Kam, Toh-Seok'

_publ_section_title
;
 Lumutinines A-D, linearly fused macroline-macroline and
 macroline-sarpagine bisindoles from Alstonia macrophylla.
;
_journal_issue 12
_journal_name_full 'Journal of natural products'
_journal_page_first 2556
_journal_page_last 2562
_journal_paper_doi 10.1021/np200730j
_journal_volume 74
_journal_year 2011
_chemical_absolute_configuration ad
_chemical_formula_moiety 'C20 H24 N2 O2, 2(C H Cl3)'
_chemical_formula_sum 'C22 H26 Cl6 N2 O2'
_chemical_formula_weight 563.15
_chemical_melting_point 175.0(10)
_chemical_name_common Alstoumerine
_chemical_name_systematic
; 
 ? 
;
_space_group_IT_number 19
_symmetry_cell_setting orthorhombic
_symmetry_space_group_name_Hall 'P 2ac 2ab'
_symmetry_space_group_name_H-M 'P 21 21 21'
_atom_sites_solution_hydrogens geom
_atom_sites_solution_primary direct
_atom_sites_solution_secondary difmap
_audit_creation_method SHELXL-97
_cell_angle_alpha 90.00
_cell_angle_beta 90.00
_cell_angle_gamma 90.00
_cell_formula_units_Z 4
_cell_length_a 10.3890(2)
_cell_length_b 10.4473(2)
_cell_length_c 23.0709(4)
_cell_measurement_reflns_used 6850
_cell_measurement_temperature 100(2)
_cell_measurement_theta_max 27.49
_cell_measurement_theta_min 2.63
_cell_volume 2504.05(8)
_computing_cell_refinement 'SAINT (Bruker, 2007)'
_computing_data_collection 'APEX2 (Bruker, 2007)'
_computing_data_reduction 'SAINT (Bruker, 2007)'
_computing_molecular_graphics 'X-SEED (Barbour, 2001)'
_computing_publication_material
;  
SHELXL-97 (Sheldrick, 2008), enCIFer (Allen et al., 2004),
;
_computing_structure_refinement
;  
SHELXL97 (Sheldrick, 2008), Olex2 (Dolomanov & Puschmann, 2009)
;
_computing_structure_solution 'SHELXS97 (Sheldrick, 2008)'
_diffrn_ambient_temperature 100(2)
_diffrn_measured_fraction_theta_full 1.000
_diffrn_measured_fraction_theta_max 0.974
_diffrn_measurement_device_type 'Bruker APEX-II CCD'
_diffrn_measurement_method '\w scans'
_diffrn_radiation_monochromator graphite
_diffrn_radiation_source 'fine-focus sealed tube'
_diffrn_radiation_type MoK\a
_diffrn_radiation_wavelength 0.71073
_diffrn_reflns_av_R_equivalents 0.0389
_diffrn_reflns_av_sigmaI/netI 0.0410
_diffrn_reflns_limit_h_max 14
_diffrn_reflns_limit_h_min -14
_diffrn_reflns_limit_k_max 14
_diffrn_reflns_limit_k_min -14
_diffrn_reflns_limit_l_max 31
_diffrn_reflns_limit_l_min -32
_diffrn_reflns_number 27532
_diffrn_reflns_theta_full 25.00
_diffrn_reflns_theta_max 30.48
_diffrn_reflns_theta_min 2.14
_exptl_absorpt_coefficient_mu 0.709
_exptl_absorpt_correction_T_max 0.8949
_exptl_absorpt_correction_T_min 0.6403
_exptl_absorpt_correction_type multi-scan
_exptl_absorpt_process_details 'SADABS (Bruker, 2006)'
_exptl_crystal_colour colourless
_exptl_crystal_density_diffrn 1.494
_exptl_crystal_density_method 'not measured'
_exptl_crystal_description needle
_exptl_crystal_F_000 1160
_exptl_crystal_size_max 0.69
_exptl_crystal_size_mid 0.18
_exptl_crystal_size_min 0.16
_refine_diff_density_max 0.436
_refine_diff_density_min -0.326
_refine_diff_density_rms 0.055
_refine_ls_abs_structure_details 'Flack H D (1983), Acta Cryst. A39, 876-881'
_refine_ls_abs_structure_Flack 0.01(4)
_refine_ls_extinction_method none
_refine_ls_goodness_of_fit_ref 1.024
_refine_ls_hydrogen_treatment constr
_refine_ls_matrix_type full
_refine_ls_number_parameters 321
_refine_ls_number_reflns 7322
_refine_ls_number_restraints 22
_refine_ls_restrained_S_all 1.083
_refine_ls_R_factor_all 0.0493
_refine_ls_R_factor_gt 0.0397
_refine_ls_shift/su_max 0.001
_refine_ls_shift/su_mean <0.001
_refine_ls_structure_factor_coef Fsqd
_refine_ls_weighting_details 'calc w=1/[\s^2^(Fo^2^)+(0.0381P)^2^+0.6515P] where P=(Fo^2^+2Fc^2^)/3'
_refine_ls_weighting_scheme calc
_refine_ls_wR_factor_gt 0.0827
_refine_ls_wR_factor_ref 0.0867
_reflns_number_gt 6345
_reflns_number_total 7322
_reflns_threshold_expression I>2\s(I)
_cod_data_source_file np200730j_si_002.cif
_cod_data_source_block tsj_1869_1
_cod_depositor_comments
;
The following automatic conversions were performed:

'_chemical_melting_point' value '174-176' was changed to '175.0(10)'
- the average value was taken and precision was
estimated.

'_symmetry_cell_setting' value 'Orthorhombic' changed to
'orthorhombic' according to
/home/saulius/struct/CIF-dictionaries/cif_core.dic dictionary named
'cif_core.dic' version 2.4.1 from 2010-06-29.

Automatic conversion script
Id: cif_fix_values 1715 2011-07-08 13:25:40Z adriana 
;
_cod_database_code 1501848

loop_
_symmetry_equiv_pos_as_xyz
'x, y, z'
'-x+1/2, -y, z+1/2'
'-x, y+1/2, -z+1/2'
'x+1/2, -y+1/2, -z'

loop_
_atom_site_label
_atom_site_type_symbol
_atom_site_fract_x
_atom_site_fract_y
_atom_site_fract_z
_atom_site_U_iso_or_equiv
_atom_site_adp_type
_atom_site_occupancy
_atom_site_symmetry_multiplicity
_atom_site_calc_flag
_atom_site_refinement_flags
_atom_site_disorder_assembly
_atom_site_disorder_group
C2 C 0.84966(18) 0.12619(16) 0.80442(8) 0.0141(3) Uani 1 1 d . . .
C3 C 0.95653(17) 0.19168(17) 0.83568(7) 0.0145(3) Uani 1 1 d . . .
H3 H 1.0223 0.1267 0.8473 0.017 Uiso 1 1 calc R . .
C5 C 0.91162(18) 0.37065(17) 0.77030(7) 0.0130(3) Uani 1 1 d . . .
H5 H 0.9536 0.4409 0.7477 0.016 Uiso 1 1 calc R . .
C6 C 0.82308(18) 0.29702(17) 0.72942(8) 0.0147(3) Uani 1 1 d . . .
H6A H 0.7446 0.3479 0.7216 0.018 Uiso 1 1 calc R . .
H6B H 0.8675 0.2814 0.6921 0.018 Uiso 1 1 calc R . .
C7 C 0.78717(18) 0.17244(17) 0.75672(8) 0.0145(3) Uani 1 1 d . . .
C8 C 0.69072(18) 0.08036(17) 0.74189(8) 0.0147(3) Uani 1 1 d . . .
C9 C 0.60070(18) 0.07112(18) 0.69684(8) 0.0169(4) Uani 1 1 d . . .
H9 H 0.5917 0.1384 0.6694 0.020 Uiso 1 1 calc R . .
C10 C 0.52508(19) -0.03774(18) 0.69297(8) 0.0194(4) Uani 1 1 d . . .
H10 H 0.4651 -0.0457 0.6621 0.023 Uiso 1 1 calc R . .
C11 C 0.53571(19) -0.13629(19) 0.73393(8) 0.0196(4) Uani 1 1 d . . .
H11 H 0.4820 -0.2095 0.7306 0.024 Uiso 1 1 calc R . .
C12 C 0.62314(19) -0.12907(18) 0.77933(8) 0.0178(4) Uani 1 1 d . . .
H12 H 0.6300 -0.1960 0.8071 0.021 Uiso 1 1 calc R . .
C13 C 0.70017(18) -0.02089(17) 0.78285(8) 0.0153(3) Uani 1 1 d . . .
C14 C 0.90815(19) 0.26330(17) 0.89098(8) 0.0158(4) Uani 1 1 d . . .
H14A H 0.8186 0.2380 0.9001 0.019 Uiso 1 1 calc R . .
H14B H 0.9633 0.2421 0.9246 0.019 Uiso 1 1 calc R . .
C15 C 0.91505(18) 0.40790(17) 0.87782(8) 0.0146(3) Uani 1 1 d . . .
H15 H 0.8807 0.4597 0.9108 0.018 Uiso 1 1 calc R . .
C16 C 0.83706(18) 0.43204(17) 0.82146(8) 0.0145(3) Uani 1 1 d . . .
H16 H 0.7540 0.3845 0.8254 0.017 Uiso 1 1 calc R . .
C17 C 0.80349(18) 0.57182(17) 0.81004(8) 0.0165(3) Uani 1 1 d . . .
H17A H 0.7574 0.5783 0.7726 0.020 Uiso 1 1 calc R . .
H17B H 0.7447 0.6025 0.8408 0.020 Uiso 1 1 calc R . .
C18 C 1.1469(2) 0.4858(2) 0.96534(9) 0.0244(4) Uani 1 1 d . . .
H18A H 1.1936 0.5513 0.9873 0.037 Uiso 1 1 calc R . .
H18B H 1.1968 0.4062 0.9652 0.037 Uiso 1 1 calc R . .
H18C H 1.0630 0.4705 0.9834 0.037 Uiso 1 1 calc R . .
C19 C 1.12746(19) 0.53132(18) 0.90361(8) 0.0184(4) Uani 1 1 d . . .
H19 H 1.2135 0.5474 0.8856 0.022 Uiso 1 1 calc R . .
C20 C 1.05558(18) 0.43599(17) 0.86714(8) 0.0151(3) Uani 1 1 d . . .
C21 C 1.10534(18) 0.36659(17) 0.82440(8) 0.0150(3) Uani 1 1 d . . .
H21 H 1.1941 0.3707 0.8146 0.018 Uiso 1 1 calc R . .
C22 C 0.8329(2) -0.06408(18) 0.87193(8) 0.0207(4) Uani 1 1 d . . .
H22A H 0.7759 -0.0404 0.9040 0.031 Uiso 1 1 calc R . .
H22B H 0.9223 -0.0454 0.8826 0.031 Uiso 1 1 calc R . .
H22C H 0.8239 -0.1557 0.8638 0.031 Uiso 1 1 calc R . .
N1 N 0.79847(16) 0.00878(14) 0.82083(6) 0.0155(3) Uani 1 1 d . . .
N4 N 1.01597(14) 0.28367(14) 0.79329(6) 0.0133(3) Uani 1 1 d . . .
O17 O 0.91405(13) 0.65217(13) 0.80834(6) 0.0184(3) Uani 1 1 d . . .
H17 H 0.9209 0.6849 0.7752 0.028 Uiso 1 1 calc R . .
O19 O 1.05816(15) 0.65003(13) 0.90662(6) 0.0226(3) Uani 1 1 d . . .
H19A H 1.0162 0.6606 0.8759 0.034 Uiso 1 1 calc R . .
C23 C 0.5805(2) 0.6861(2) 0.98209(9) 0.0296(5) Uani 1 1 d . . .
H23 H 0.5633 0.7254 1.0208 0.035 Uiso 1 1 calc R . .
Cl1 Cl 0.74810(6) 0.67316(5) 0.97237(3) 0.03421(13) Uani 1 1 d . . .
Cl2 Cl 0.51397(6) 0.78548(7) 0.92789(2) 0.03751(14) Uani 1 1 d . . .
Cl3 Cl 0.50862(7) 0.53331(7) 0.97994(3) 0.04856(18) Uani 1 1 d . . .
C24 C 0.3802(2) 0.1791(2) 0.89288(9) 0.0260(4) Uani 1 1 d U . .
H24A H 0.3431 0.2556 0.8728 0.031 Uiso 0.442(8) 1 calc PRD A 1
H24B H 0.3363 0.2546 0.8747 0.031 Uiso 0.558(8) 1 d PRD A 2
Cl4A Cl 0.5170(6) 0.2253(4) 0.9245(3) 0.0764(18) Uani 0.442(8) 1 d PDU A 1
Cl6A Cl 0.2650(6) 0.1282(4) 0.9471(2) 0.0649(12) Uani 0.442(8) 1 d PD A 1
Cl5A Cl 0.3946(5) 0.0597(3) 0.84220(13) 0.0477(9) Uani 0.442(8) 1 d PD A 1
Cl4B Cl 0.55305(14) 0.1827(3) 0.89781(15) 0.0485(8) Uani 0.558(8) 1 d PDU A 2
Cl5B Cl 0.3369(5) 0.0589(3) 0.84586(17) 0.0670(9) Uani 0.558(8) 1 d PD A 2
Cl6B Cl 0.3158(3) 0.1559(4) 0.96058(10) 0.0534(7) Uani 0.558(8) 1 d PD A 2

loop_
_atom_site_aniso_label
_atom_site_aniso_U_11
_atom_site_aniso_U_22
_atom_site_aniso_U_33
_atom_site_aniso_U_23
_atom_site_aniso_U_13
_atom_site_aniso_U_12
C2 0.0171(8) 0.0101(8) 0.0153(8) 0.0001(6) 0.0007(7) 0.0005(7)
C3 0.0171(8) 0.0117(8) 0.0147(8) 0.0008(6) -0.0002(7) 0.0008(7)
C5 0.0157(8) 0.0098(7) 0.0135(8) 0.0006(6) 0.0000(7) 0.0007(7)
C6 0.0167(8) 0.0122(8) 0.0151(8) 0.0004(6) -0.0013(7) 0.0002(7)
C7 0.0155(8) 0.0113(8) 0.0168(8) -0.0013(7) 0.0007(7) 0.0008(7)
C8 0.0142(8) 0.0119(8) 0.0178(8) -0.0013(6) 0.0027(7) 0.0016(7)
C9 0.0144(8) 0.0167(8) 0.0195(8) -0.0005(7) 0.0021(7) 0.0020(7)
C10 0.0153(9) 0.0224(10) 0.0205(9) -0.0056(7) 0.0006(7) -0.0019(7)
C11 0.0179(9) 0.0156(9) 0.0252(9) -0.0053(7) 0.0057(7) -0.0051(7)
C12 0.0208(9) 0.0125(8) 0.0200(9) 0.0000(7) 0.0049(7) -0.0003(7)
C13 0.0164(8) 0.0144(8) 0.0150(8) -0.0018(7) 0.0031(7) 0.0015(7)
C14 0.0189(9) 0.0145(8) 0.0139(8) 0.0014(6) 0.0012(7) -0.0016(7)
C15 0.0180(9) 0.0127(8) 0.0131(8) -0.0012(6) 0.0017(7) -0.0019(7)
C16 0.0154(8) 0.0118(8) 0.0165(8) -0.0003(7) 0.0010(7) -0.0010(7)
C17 0.0168(8) 0.0135(8) 0.0190(8) 0.0004(7) -0.0007(7) 0.0007(7)
C18 0.0314(11) 0.0230(10) 0.0188(9) -0.0023(8) -0.0084(8) 0.0001(9)
C19 0.0222(10) 0.0176(9) 0.0152(8) -0.0022(7) -0.0004(7) -0.0018(7)
C20 0.0170(9) 0.0133(8) 0.0148(8) 0.0014(7) -0.0015(7) -0.0022(7)
C21 0.0146(8) 0.0148(8) 0.0156(8) 0.0004(7) -0.0007(7) -0.0010(7)
C22 0.0280(11) 0.0157(9) 0.0185(9) 0.0031(7) -0.0020(8) -0.0021(8)
N1 0.0201(8) 0.0103(7) 0.0159(7) 0.0015(6) 0.0004(6) -0.0018(6)
N4 0.0134(7) 0.0117(7) 0.0149(7) -0.0002(5) 0.0005(6) -0.0004(6)
O17 0.0233(7) 0.0159(6) 0.0160(6) 0.0034(5) -0.0020(5) -0.0049(5)
O19 0.0357(8) 0.0153(6) 0.0170(6) -0.0021(5) -0.0085(6) -0.0015(6)
C23 0.0297(11) 0.0354(12) 0.0236(10) -0.0081(9) 0.0021(9) -0.0026(10)
Cl1 0.0308(3) 0.0298(3) 0.0420(3) -0.0048(2) 0.0013(2) 0.0008(2)
Cl2 0.0345(3) 0.0535(4) 0.0245(2) -0.0061(2) -0.0034(2) 0.0014(3)
Cl3 0.0519(4) 0.0485(4) 0.0453(3) -0.0094(3) 0.0084(3) -0.0220(3)
C24 0.0318(8) 0.0241(10) 0.0221(9) 0.0010(8) -0.0041(8) 0.0024(9)
Cl4A 0.100(3) 0.0527(16) 0.077(2) 0.0345(16) -0.061(3) -0.0392(18)
Cl6A 0.082(3) 0.0568(16) 0.056(2) 0.0280(14) 0.0349(18) 0.0334(18)
Cl5A 0.090(2) 0.0259(8) 0.0274(9) -0.0030(7) 0.0126(13) 0.0009(13)
Cl4B 0.0266(6) 0.0602(13) 0.0588(13) 0.0335(11) -0.0083(6) -0.0010(6)
Cl5B 0.084(2) 0.0536(11) 0.0629(15) -0.0310(10) -0.0386(15) 0.0106(13)
Cl6B 0.0575(14) 0.0744(15) 0.0281(8) 0.0139(8) 0.0141(8) 0.0335(12)

loop_
_atom_type_symbol
_atom_type_description
_atom_type_scat_dispersion_real
_atom_type_scat_dispersion_imag
_atom_type_scat_source
C C 0.0033 0.0016 'International Tables Vol C Tables 4.2.6.8 and 6.1.1.4'
H H 0.0000 0.0000 'International Tables Vol C Tables 4.2.6.8 and 6.1.1.4'
N N 0.0061 0.0033 'International Tables Vol C Tables 4.2.6.8 and 6.1.1.4'
O O 0.0106 0.0060 'International Tables Vol C Tables 4.2.6.8 and 6.1.1.4'
Cl Cl 0.1484 0.1585 'International Tables Vol C Tables 4.2.6.8 and 6.1.1.4'

loop_
_geom_angle_atom_site_label_1
_geom_angle_atom_site_label_2
_geom_angle_atom_site_label_3
_geom_angle
C7 C2 N1 110.48(16)
C7 C2 C3 125.56(16)
N1 C2 C3 123.95(16)
C2 C3 N4 106.53(14)
C2 C3 C14 112.06(15)
N4 C3 C14 110.93(14)
C2 C3 H3 109.1
N4 C3 H3 109.1
C14 C3 H3 109.1
N4 C5 C6 110.27(14)
N4 C5 C16 109.88(13)
C6 C5 C16 112.21(15)
N4 C5 H5 108.1
C6 C5 H5 108.1
C16 C5 H5 108.1
C7 C6 C5 109.22(15)
C7 C6 H6A 109.8
C5 C6 H6A 109.8
C7 C6 H6B 109.8
C5 C6 H6B 109.8
H6A C6 H6B 108.3
C2 C7 C8 106.72(16)
C2 C7 C6 121.97(17)
C8 C7 C6 131.31(16)
C9 C8 C13 119.19(17)
C9 C8 C7 133.72(18)
C13 C8 C7 107.04(16)
C10 C9 C8 118.87(18)
C10 C9 H9 120.6
C8 C9 H9 120.6
C9 C10 C11 121.00(18)
C9 C10 H10 119.5
C11 C10 H10 119.5
C12 C11 C10 121.34(18)
C12 C11 H11 119.3
C10 C11 H11 119.3
C13 C12 C11 117.76(18)
C13 C12 H12 121.1
C11 C12 H12 121.1
N1 C13 C12 130.29(17)
N1 C13 C8 107.81(16)
C12 C13 C8 121.83(17)
C15 C14 C3 107.06(14)
C15 C14 H14A 110.3
C3 C14 H14A 110.3
C15 C14 H14B 110.3
C3 C14 H14B 110.3
H14A C14 H14B 108.6
C20 C15 C14 105.51(15)
C20 C15 C16 109.66(14)
C14 C15 C16 107.44(14)
C20 C15 H15 111.3
C14 C15 H15 111.3
C16 C15 H15 111.3
C17 C16 C5 112.26(15)
C17 C16 C15 114.83(15)
C5 C16 C15 108.03(14)
C17 C16 H16 107.1
C5 C16 H16 107.1
C15 C16 H16 107.1
O17 C17 C16 112.65(15)
O17 C17 H17A 109.1
C16 C17 H17A 109.1
O17 C17 H17B 109.1
C16 C17 H17B 109.1
H17A C17 H17B 107.8
C19 C18 H18A 109.5
C19 C18 H18B 109.5
H18A C18 H18B 109.5
C19 C18 H18C 109.5
H18A C18 H18C 109.5
H18B C18 H18C 109.5
O19 C19 C20 110.51(16)
O19 C19 C18 107.00(15)
C20 C19 C18 112.63(16)
O19 C19 H19 108.9
C20 C19 H19 108.9
C18 C19 H19 108.9
C21 C20 C19 125.73(17)
C21 C20 C15 113.04(16)
C19 C20 C15 121.22(16)
C20 C21 N4 116.20(16)
C20 C21 H21 121.9
N4 C21 H21 121.9
N1 C22 H22A 109.5
N1 C22 H22B 109.5
H22A C22 H22B 109.5
N1 C22 H22C 109.5
H22A C22 H22C 109.5
H22B C22 H22C 109.5
C13 N1 C2 107.96(15)
C13 N1 C22 125.54(15)
C2 N1 C22 126.25(16)
C21 N4 C3 108.72(13)
C21 N4 C5 105.80(13)
C3 N4 C5 108.54(13)
C17 O17 H17 109.5
C19 O19 H19A 109.5
Cl1 C23 Cl3 110.24(13)
Cl1 C23 Cl2 109.99(12)
Cl3 C23 Cl2 110.29(12)
Cl1 C23 H23 108.8
Cl3 C23 H23 108.8
Cl2 C23 H23 108.8
Cl4A C24 Cl5A 115.7(2)
Cl4A C24 Cl6B 88.6(2)
Cl5A C24 Cl6B 123.4(2)
Cl4A C24 Cl5B 135.2(2)
Cl5A C24 Cl5B 20.30(11)
Cl6B C24 Cl5B 111.64(19)
Cl4A C24 Cl4B 27.92(19)
Cl5A C24 Cl4B 88.33(16)
Cl6B C24 Cl4B 109.54(14)
Cl5B C24 Cl4B 108.42(16)
Cl4A C24 Cl6A 110.27(18)
Cl5A C24 Cl6A 108.3(2)
Cl6B C24 Cl6A 21.93(15)
Cl5B C24 Cl6A 92.75(19)
Cl4B C24 Cl6A 128.4(2)
Cl4A C24 H24A 107.4
Cl5A C24 H24A 107.4
Cl6B C24 H24A 112.5
Cl5B C24 H24A 101.0
Cl4B C24 H24A 113.4
Cl6A C24 H24A 107.4
Cl4A C24 H24B 110.1
Cl5A C24 H24B 109.0
Cl6B C24 H24B 108.3
Cl5B C24 H24B 101.0
Cl4B C24 H24B 117.6
Cl6A C24 H24B 102.7
H24A C24 H24B 4.8

loop_
_geom_bond_atom_site_label_1
_geom_bond_atom_site_label_2
_geom_bond_distance
C2 C7 1.366(2)
C2 N1 1.390(2)
C2 C3 1.490(3)
C3 N4 1.504(2)
C3 C14 1.562(2)
C3 H3 1.0000
C5 N4 1.511(2)
C5 C6 1.526(2)
C5 C16 1.551(2)
C5 H5 1.0000
C6 C7 1.493(3)
C6 H6A 0.9900
C6 H6B 0.9900
C7 C8 1.431(3)
C8 C9 1.402(3)
C8 C13 1.422(3)
C9 C10 1.385(3)
C9 H9 0.9500
C10 C11 1.402(3)
C10 H10 0.9500
C11 C12 1.388(3)
C11 H11 0.9500
C12 C13 1.387(3)
C12 H12 0.9500
C13 N1 1.381(2)
C14 C15 1.543(2)
C14 H14A 0.9900
C14 H14B 0.9900
C15 C20 1.509(3)
C15 C16 1.553(2)
C15 H15 1.0000
C16 C17 1.524(2)
C16 H16 1.0000
C17 O17 1.423(2)
C17 H17A 0.9900
C17 H17B 0.9900
C18 C19 1.515(3)
C18 H18A 0.9800
C18 H18B 0.9800
C18 H18C 0.9800
C19 O19 1.436(2)
C19 C20 1.502(3)
C19 H19 1.0000
C20 C21 1.329(3)
C21 N4 1.459(2)
C21 H21 0.9500
C22 N1 1.448(2)
C22 H22A 0.9800
C22 H22B 0.9800
C22 H22C 0.9800
O17 H17 0.8400
O19 H19A 0.8400
C23 Cl1 1.761(2)
C23 Cl3 1.763(2)
C23 Cl2 1.766(2)
C23 H23 1.0000
C24 Cl4A 1.668(4)
C24 Cl5A 1.716(4)
C24 Cl6B 1.716(3)
C24 Cl5B 1.720(3)
C24 Cl4B 1.800(3)
C24 Cl6A 1.812(4)
C24 H24A 1.0000
C24 H24B 1.0028

loop_
_geom_torsion_atom_site_label_1
_geom_torsion_atom_site_label_2
_geom_torsion_atom_site_label_3
_geom_torsion_atom_site_label_4
_geom_torsion
C7 C2 C3 N4 -22.6(2)
N1 C2 C3 N4 158.45(16)
C7 C2 C3 C14 98.9(2)
N1 C2 C3 C14 -80.1(2)
N4 C5 C6 C7 46.73(19)
C16 C5 C6 C7 -76.11(18)
N1 C2 C7 C8 0.2(2)
C3 C2 C7 C8 -178.90(17)
N1 C2 C7 C6 -179.56(16)
C3 C2 C7 C6 1.3(3)
C5 C6 C7 C2 -13.0(2)
C5 C6 C7 C8 167.30(18)
C2 C7 C8 C9 -177.2(2)
C6 C7 C8 C9 2.5(3)
C2 C7 C8 C13 -0.1(2)
C6 C7 C8 C13 179.67(18)
C13 C8 C9 C10 -1.2(3)
C7 C8 C9 C10 175.68(19)
C8 C9 C10 C11 1.4(3)
C9 C10 C11 C12 -0.7(3)
C10 C11 C12 C13 -0.1(3)
C11 C12 C13 N1 -176.20(18)
C11 C12 C13 C8 0.3(3)
C9 C8 C13 N1 177.53(16)
C7 C8 C13 N1 -0.1(2)
C9 C8 C13 C12 0.3(3)
C7 C8 C13 C12 -177.29(17)
C2 C3 C14 C15 -108.34(17)
N4 C3 C14 C15 10.6(2)
C3 C14 C15 C20 -62.19(18)
C3 C14 C15 C16 54.76(19)
N4 C5 C16 C17 140.58(15)
C6 C5 C16 C17 -96.36(18)
N4 C5 C16 C15 12.96(19)
C6 C5 C16 C15 136.02(15)
C20 C15 C16 C17 -80.95(19)
C14 C15 C16 C17 164.85(16)
C20 C15 C16 C5 45.18(18)
C14 C15 C16 C5 -69.02(18)
C5 C16 C17 O17 -67.6(2)
C15 C16 C17 O17 56.4(2)
O19 C19 C20 C21 130.90(19)
C18 C19 C20 C21 -109.5(2)
O19 C19 C20 C15 -50.8(2)
C18 C19 C20 C15 68.8(2)
C14 C15 C20 C21 57.62(19)
C16 C15 C20 C21 -57.8(2)
C14 C15 C20 C19 -120.91(18)
C16 C15 C20 C19 123.65(17)
C19 C20 C21 N4 -177.60(16)
C15 C20 C21 N4 3.9(2)
C12 C13 N1 C2 177.10(19)
C8 C13 N1 C2 0.21(19)
C12 C13 N1 C22 -8.4(3)
C8 C13 N1 C22 174.69(17)
C7 C2 N1 C13 -0.3(2)
C3 C2 N1 C13 178.87(16)
C7 C2 N1 C22 -174.70(17)
C3 C2 N1 C22 4.4(3)
C20 C21 N4 C3 -59.2(2)
C20 C21 N4 C5 57.24(19)
C2 C3 N4 C21 169.83(14)
C14 C3 N4 C21 47.63(18)
C2 C3 N4 C5 55.20(17)
C14 C3 N4 C5 -67.01(17)
C6 C5 N4 C21 171.67(14)
C16 C5 N4 C21 -64.14(17)
C6 C5 N4 C3 -71.80(17)
C16 C5 N4 C3 52.40(17)
